data_4324198
loop_
_publ_author_name
'Olga N. Kazheva'
'Grigorii G. Alexandrov'
'Andrey V. Kravchenko'
'Irina D. Kosenko'
'Irina A. Lobanova'
'Igor B. Sivaev'
'Oleg A. Filippov'
'Elena S. Shubina'
'Vladimir I. Bregadze'
'Vladimir A. Starodub'
'Lev V. Titov'
'Lev I. Buravov'
'Oleg A. Dyachenko'

_publ_section_title
;
 Molecular Conductors with a 8-Hydroxy cobalt Bis(dicarbollide) Anion
;
_journal_name_full 'Inorganic Chemistry'
_journal_page_first 444
_journal_page_last 450
_journal_paper_doi 10.1021/ic101168b
_journal_volume 50
_journal_year 2011
_chemical_formula_sum 'C14 H29 B18 Co O S8'
_chemical_formula_weight 723.36
_chemical_name_systematic
; 
 ? 
;
_space_group_IT_number 14
_symmetry_space_group_name_Hall '-P 2yn'
_symmetry_space_group_name_H-M 'P 1 21/n 1'
_atom_sites_solution_hydrogens geom
_atom_sites_solution_primary direct
_atom_sites_solution_secondary difmap
_audit_creation_method SHELXL-97
_cell_angle_alpha 90.00
_cell_angle_beta 91.846(2)
_cell_angle_gamma 90.00
_cell_formula_units_Z 4
_cell_length_a 6.7512(5)
_cell_length_b 38.284(3)
_cell_length_c 11.6564(8)
_cell_measurement_temperature 296(2)
_cell_volume 3011.2(4)
_computing_structure_refinement 'SHELXL-97 (Sheldrick, 1997)'
_computing_structure_solution 'SHELXS-97 (Sheldrick, 1990)'
_diffrn_ambient_temperature 296(2)
_diffrn_measured_fraction_theta_full 0.950
_diffrn_measured_fraction_theta_max 0.950
_diffrn_radiation_monochromator graphite
_diffrn_radiation_source 'fine-focus sealed tube'
_diffrn_radiation_type MoK\a
_diffrn_radiation_wavelength 0.71073
_diffrn_reflns_av_R_equivalents 0.0365
_diffrn_reflns_av_sigmaI/netI 0.0335
_diffrn_reflns_limit_h_max 9
_diffrn_reflns_limit_h_min -9
_diffrn_reflns_limit_k_max 55
_diffrn_reflns_limit_k_min -55
_diffrn_reflns_limit_l_max 17
_diffrn_reflns_limit_l_min -17
_diffrn_reflns_number 32350
_diffrn_reflns_theta_full 31.31
_diffrn_reflns_theta_max 31.31
_diffrn_reflns_theta_min 1.83
_exptl_absorpt_coefficient_mu 1.142
_exptl_absorpt_correction_T_max 0.795
_exptl_absorpt_correction_T_min 0.738
_exptl_absorpt_correction_type multi-scan
_exptl_crystal_density_diffrn 1.596
_exptl_crystal_F_000 1464
_exptl_crystal_size_max 0.36
_exptl_crystal_size_mid 0.20
_exptl_crystal_size_min 0.16
_refine_diff_density_max 0.950
_refine_diff_density_min -0.792
_refine_diff_density_rms 0.079
_refine_ls_extinction_method none
_refine_ls_goodness_of_fit_ref 1.075
_refine_ls_hydrogen_treatment none
_refine_ls_matrix_type full
_refine_ls_number_parameters 487
_refine_ls_number_reflns 9543
_refine_ls_number_restraints 1
_refine_ls_restrained_S_all 1.086
_refine_ls_R_factor_all 0.0611
_refine_ls_R_factor_gt 0.0468
_refine_ls_shift/su_max 0.001
_refine_ls_shift/su_mean 0.000
_refine_ls_structure_factor_coef Fsqd
_refine_ls_weighting_details 'calc w=1/[\s^2^(Fo^2^)+(0.0527P)^2^+1.8512P] where P=(Fo^2^+2Fc^2^)/3'
_refine_ls_weighting_scheme calc
_refine_ls_wR_factor_gt 0.1077
_refine_ls_wR_factor_ref 0.1132
_reflns_number_gt 7258
_reflns_number_total 9543
_reflns_threshold_expression >2sigma(I)
_cod_data_source_file ic101168b_si_002_3.cif
_cod_data_source_block bedtttf-Co
_cod_database_code 4324198

loop_
_symmetry_equiv_pos_as_xyz
'x, y, z'
'x+1/2, -y+1/2, z+1/2'
'-x, -y, -z'
'-x-1/2, y-1/2, -z-1/2'

loop_
_atom_site_label
_atom_site_type_symbol
_atom_site_fract_x
_atom_site_fract_y
_atom_site_fract_z
_atom_site_U_iso_or_equiv
_atom_site_adp_type
_atom_site_occupancy
_atom_site_symmetry_multiplicity
_atom_site_calc_flag
_atom_site_refinement_flags
Co Co 0.41213(4) 0.686388(7) 0.59639(2) 0.02019(7) Uani 1 1 d .
S1 S 1.33445(12) 0.48177(2) -0.37805(7) 0.0523(2) Uani 1 1 d .
S2 S 0.85551(12) 0.44416(2) -0.39094(8) 0.0559(2) Uani 1 1 d .
S3 S 1.17983(10) 0.521475(18) -0.18833(6) 0.03906(15) Uani 1 1 d .
S4 S 0.78644(10) 0.490591(19) -0.19408(6) 0.04047(15) Uani 1 1 d .
S5 S 1.06123(10) 0.574308(18) 0.00452(6) 0.03840(15) Uani 1 1 d .
S6 S 0.66687(9) 0.544698(18) 0.01308(6) 0.03683(14) Uani 1 1 d .
S7 S 1.00267(13) 0.62972(2) 0.16951(8) 0.0555(2) Uani 1 1 d .
S8 S 0.52101(11) 0.59789(2) 0.17669(7) 0.05127(19) Uani 1 1 d .
C5 C 1.2416(7) 0.45066(14) -0.4750(5) 0.105(2) Uani 1 1 d D
H5A H 1.2252 0.4624 -0.5484 0.125 Uiso 1 1 calc R
H5B H 1.3459 0.4335 -0.4837 0.125 Uiso 1 1 calc R
C6 C 1.0642(7) 0.43154(16) -0.4588(6) 0.106(3) Uani 1 1 d D
H6A H 1.1063 0.4102 -0.4206 0.111 Uiso 1 1 calc R
H6B H 1.0187 0.4247 -0.5353 0.111 Uiso 1 1 calc R
C7 C 1.1338(4) 0.49005(7) -0.2924(2) 0.0350(5) Uani 1 1 d .
C8 C 0.9504(4) 0.47546(7) -0.2961(2) 0.0361(5) Uani 1 1 d .
C9 C 0.9480(4) 0.52022(6) -0.1318(2) 0.0329(5) Uani 1 1 d .
C10 C 0.8959(4) 0.54342(6) -0.0462(2) 0.0321(5) Uani 1 1 d .
C11 C 0.9015(4) 0.59431(6) 0.0967(2) 0.0345(5) Uani 1 1 d .
C12 C 0.7145(4) 0.58060(7) 0.1001(2) 0.0346(5) Uani 1 1 d .
C13 C 0.7931(6) 0.64979(10) 0.2332(3) 0.0605(10) Uani 1 1 d .
C14 C 0.5981(6) 0.64359(9) 0.1728(4) 0.0580(9) Uani 1 1 d .
O1 O 0.2553(5) 0.66444(8) 0.3540(2) 0.0428(8) Uani 0.678(5) 1 d P
H H 0.2489 0.6469 0.3939 0.064 Uiso 0.678(5) 1 calc PR
O1' O 0.5386(12) 0.6195(2) 0.4735(6) 0.056(2) Uani 0.322(5) 1 d P
H' H 0.4869 0.6310 0.4213 0.084 Uiso 0.322(5) 1 calc PR
C1 C 0.3496(3) 0.73861(6) 0.60733(19) 0.0272(4) Uani 1 1 d .
C2 C 0.5742(3) 0.73066(6) 0.57117(19) 0.0260(4) Uani 1 1 d .
C1' C 0.4822(3) 0.67698(6) 0.76584(18) 0.0246(4) Uani 1 1 d .
C2' C 0.2534(3) 0.66840(6) 0.7302(2) 0.0288(4) Uani 1 1 d .
B4 B 0.1806(3) 0.71652(7) 0.5253(2) 0.0268(5) Uani 1 1 d .
B5 B 0.2253(4) 0.76233(7) 0.5063(2) 0.0320(5) Uani 1 1 d .
B6 B 0.4759(4) 0.77103(7) 0.5392(3) 0.0346(6) Uani 1 1 d .
B7 B 0.5828(4) 0.70219(7) 0.4601(2) 0.0278(5) Uani 1 1 d .
B8 B 0.3234(4) 0.69269(7) 0.4219(2) 0.0284(5) Uani 1 1 d .
B9 B 0.2123(4) 0.73407(8) 0.3856(2) 0.0326(5) Uani 1 1 d .
B10 B 0.3933(4) 0.76745(8) 0.3942(3) 0.0362(6) Uani 1 1 d .
B11 B 0.6206(4) 0.74825(8) 0.4418(3) 0.0339(6) Uani 1 1 d .
B12 B 0.4606(4) 0.72532(8) 0.3458(2) 0.0338(6) Uani 1 1 d .
B4' B 0.6417(3) 0.65784(7) 0.6765(2) 0.0245(4) Uani 1 1 d .
B5' B 0.6040(4) 0.64147(7) 0.8176(2) 0.0285(5) Uani 1 1 d .
B6' B 0.3548(4) 0.64903(8) 0.8522(2) 0.0341(6) Uani 1 1 d .
B7' B 0.2376(4) 0.64183(7) 0.6117(2) 0.0306(5) Uani 1 1 d .
B8' B 0.4916(4) 0.63347(7) 0.5757(2) 0.0289(5) Uani 1 1 d .
B9' B 0.6074(4) 0.61276(7) 0.6999(2) 0.0312(5) Uani 1 1 d .
B10' B 0.4270(4) 0.60748(8) 0.8067(3) 0.0343(6) Uani 1 1 d .
B11' B 0.2026(4) 0.62566(8) 0.7549(3) 0.0379(6) Uani 1 1 d .
B12' B 0.3563(4) 0.60288(7) 0.6596(3) 0.0367(6) Uani 1 1 d .
H1 H 0.329(4) 0.7438(7) 0.686(2) 0.026(6) Uiso 1 1 d .
H2 H 0.681(4) 0.7310(8) 0.630(2) 0.037(8) Uiso 1 1 d .
H4 H 0.043(5) 0.7104(9) 0.557(3) 0.049(9) Uiso 1 1 d .
H5 H 0.123(4) 0.7800(8) 0.527(3) 0.042(8) Uiso 1 1 d .
H6 H 0.525(5) 0.7909(10) 0.588(3) 0.059(10) Uiso 1 1 d .
H7 H 0.714(4) 0.6862(7) 0.442(2) 0.031(7) Uiso 1 1 d .
H9 H 0.092(5) 0.7346(9) 0.324(3) 0.056(10) Uiso 1 1 d .
H10 H 0.394(5) 0.7910(9) 0.342(3) 0.052(9) Uiso 1 1 d .
H11 H 0.763(4) 0.7583(8) 0.427(3) 0.040(8) Uiso 1 1 d .
H12 H 0.496(5) 0.7228(9) 0.258(3) 0.054(10) Uiso 1 1 d .
H13A H 0.821(5) 0.6710(11) 0.234(3) 0.060(11) Uiso 1 1 d .
H13B H 0.797(6) 0.6424(12) 0.323(4) 0.071(13) Uiso 1 1 d .
H14A H 0.604(7) 0.6497(13) 0.094(5) 0.086(17) Uiso 1 1 d .
H14B H 0.500(6) 0.6523(12) 0.207(4) 0.077(13) Uiso 1 1 d .
H1' H 0.510(4) 0.6982(8) 0.797(2) 0.031(7) Uiso 1 1 d .
H2' H 0.158(5) 0.6833(9) 0.754(3) 0.048(9) Uiso 1 1 d .
H4' H 0.780(4) 0.6687(7) 0.671(2) 0.031(7) Uiso 1 1 d .
H5' H 0.725(4) 0.6432(8) 0.880(3) 0.041(8) Uiso 1 1 d .
H6' H 0.313(4) 0.6569(8) 0.927(3) 0.043(8) Uiso 1 1 d .
H7' H 0.092(3) 0.6371(5) 0.5369(16) 0.031(4) Uiso 1 1 d .
H9' H 0.722(5) 0.5932(9) 0.695(3) 0.046(9) Uiso 1 1 d .
H10' H 0.428(4) 0.5851(8) 0.867(3) 0.043(8) Uiso 1 1 d .
H11' H 0.053(5) 0.6195(8) 0.777(3) 0.043(8) Uiso 1 1 d .
H12' H 0.326(5) 0.5776(9) 0.620(3) 0.046(9) Uiso 1 1 d .

loop_
_atom_site_aniso_label
_atom_site_aniso_U_11
_atom_site_aniso_U_22
_atom_site_aniso_U_33
_atom_site_aniso_U_23
_atom_site_aniso_U_13
_atom_site_aniso_U_12
Co 0.01892(12) 0.02259(13) 0.01903(13) -0.00104(10) 0.00035(9) 0.00089(9)
S1 0.0464(4) 0.0553(5) 0.0559(4) -0.0217(4) 0.0122(3) -0.0049(3)
S2 0.0507(4) 0.0589(5) 0.0579(5) -0.0291(4) -0.0136(3) -0.0084(4)
S3 0.0432(3) 0.0335(3) 0.0409(3) -0.0112(3) 0.0068(3) -0.0085(3)
S4 0.0353(3) 0.0452(4) 0.0407(3) -0.0118(3) -0.0025(3) -0.0026(3)
S5 0.0424(3) 0.0338(3) 0.0397(3) -0.0095(3) 0.0115(3) -0.0070(2)
S6 0.0319(3) 0.0371(3) 0.0412(3) -0.0068(3) -0.0036(2) 0.0032(2)
S7 0.0555(4) 0.0431(4) 0.0683(5) -0.0264(4) 0.0081(4) -0.0064(3)
S8 0.0417(4) 0.0531(4) 0.0598(5) -0.0137(4) 0.0148(3) 0.0028(3)
C5 0.090(3) 0.113(4) 0.112(4) -0.082(3) 0.042(3) -0.032(3)
C6 0.0913(3) 0.1020(4) 0.121(4) -0.091(3) 0.047(3) -0.036(3)
C7 0.0418(13) 0.0302(12) 0.0328(12) -0.0056(9) 0.0002(10) 0.0023(10)
C8 0.0416(13) 0.0324(12) 0.0340(12) -0.0082(10) -0.0041(10) 0.0000(10)
C9 0.0380(12) 0.0280(11) 0.0325(12) -0.0041(9) -0.0009(9) 0.0010(9)
C10 0.0375(12) 0.0293(11) 0.0295(11) -0.0021(9) -0.0006(9) 0.0025(9)
C11 0.0437(13) 0.0278(11) 0.0322(12) -0.0049(9) 0.0031(10) 0.0023(10)
C12 0.0354(12) 0.0331(12) 0.0351(12) -0.0056(10) 0.0008(9) 0.0046(9)
C13 0.080(2) 0.0418(17) 0.061(2) -0.0187(16) 0.0298(18) -0.0082(16)
C14 0.066(2) 0.0459(18) 0.063(2) -0.0089(16) 0.0179(17) 0.0195(16)
O1 0.0516(17) 0.0460(17) 0.0302(14) -0.0073(12) -0.0083(12) -0.0066(13)
O1' 0.072(5) 0.051(4) 0.045(4) -0.001(3) 0.006(3) 0.012(3)
C1 0.0281(10) 0.0282(10) 0.0252(10) -0.0020(8) 0.0019(8) 0.0061(8)
C2 0.0231(9) 0.0255(10) 0.0293(10) -0.0014(8) 0.0002(8) -0.0015(7)
C1' 0.0250(9) 0.0273(10) 0.0214(9) -0.0032(8) -0.0018(7) 0.0006(8)
C2' 0.0225(9) 0.0355(12) 0.0286(11) 0.0046(9) 0.0048(8) 0.0036(8)
B4 0.0213(10) 0.0325(12) 0.0265(11) 0.0048(9) 0.0008(8) 0.0022(9)
B5 0.0311(12) 0.0314(13) 0.0339(13) 0.0070(10) 0.0055(10) 0.0085(10)
B6 0.0363(13) 0.0256(12) 0.0419(15) 0.0009(11) 0.0014(11) 0.0017(10)
B7 0.0272(11) 0.0319(12) 0.0246(11) 0.0001(9) 0.0058(9) 0.0041(9)
B8 0.0291(12) 0.0329(13) 0.0231(11) -0.0016(9) -0.0027(9) 0.0019(9)
B9 0.0287(12) 0.0418(15) 0.0270(12) 0.0065(11) -0.0025(9) 0.0037(10)
B10 0.0354(13) 0.0350(14) 0.0385(14) 0.0115(12) 0.0069(11) 0.0043(11)
B11 0.0268(12) 0.0353(14) 0.0401(14) 0.0093(11) 0.0087(10) -0.0003(10)
B12 0.0346(13) 0.0433(15) 0.0239(12) 0.0052(11) 0.0069(10) 0.0059(11)
B4' 0.0212(10) 0.0268(11) 0.0255(11) -0.0007(9) 0.0009(8) 0.0013(8)
B5' 0.0269(11) 0.0304(12) 0.0277(12) 0.0032(9) -0.0055(9) 0.0006(9)
B6' 0.0333(13) 0.0448(16) 0.0245(12) 0.0090(11) 0.0037(10) 0.0044(11)
B7' 0.0270(11) 0.0310(12) 0.0332(13) 0.0058(10) -0.0079(10) -0.0062(9)
B8' 0.0333(12) 0.0243(11) 0.0289(12) -0.0039(9) -0.0035(10) 0.0035(9)
B9' 0.0305(12) 0.0276(12) 0.0351(14) -0.0004(10) -0.0035(10) 0.0063(9)
B10' 0.0331(13) 0.0327(13) 0.0366(14) 0.0119(11) -0.0066(11) -0.0041(10)
B11' 0.0241(12) 0.0436(16) 0.0457(16) 0.0195(13) -0.0027(11) -0.0072(10)
B12' 0.0405(14) 0.0269(13) 0.0418(15) 0.0018(11) -0.0123(12) -0.0080(11)

loop_
_atom_type_symbol
_atom_type_description
_atom_type_scat_dispersion_real
_atom_type_scat_dispersion_imag
_atom_type_scat_source
C C 0.0033 0.0016 'International Tables Vol C Tables 4.2.6.8 and 6.1.1.4'
H H 0.0000 0.0000 'International Tables Vol C Tables 4.2.6.8 and 6.1.1.4'
B B 0.0013 0.0007 'International Tables Vol C Tables 4.2.6.8 and 6.1.1.4'
S S 0.1246 0.1234 'International Tables Vol C Tables 4.2.6.8 and 6.1.1.4'
Co Co 0.3494 0.9721 'International Tables Vol C Tables 4.2.6.8 and 6.1.1.4'
O O 0.0106 0.0060 'International Tables Vol C Tables 4.2.6.8 and 6.1.1.4'

loop_
_geom_angle_atom_site_label_1
_geom_angle_atom_site_label_2
_geom_angle_atom_site_label_3
_geom_angle
C2' Co C2 133.37(10)
C2' Co C1 99.64(9)
C2 Co C1 46.51(9)
C2' Co C1' 46.69(9)
C2 Co C1' 100.16(9)
C1 Co C1' 98.81(9)
C2' Co B7 176.86(10)
C2 Co B7 48.50(10)
C1 Co B7 83.35(10)
C1' Co B7 132.13(10)
C2' Co B7' 49.16(11)
C2 Co B7' 176.24(9)
C1 Co B7' 132.49(10)
C1' Co B7' 83.52(10)
B7 Co B7' 129.15(11)
C2' Co B4' 83.22(9)
C2 Co B4' 96.04(9)
C1 Co B4' 129.30(9)
C1' Co B4' 48.14(9)
B7 Co B4' 94.15(10)
B7' Co B4' 86.96(10)
C2' Co B4 94.86(9)
C2 Co B4 83.24(9)
C1 Co B4 48.21(10)
C1' Co B4 128.69(9)
B7 Co B4 87.85(10)
B7' Co B4 93.90(10)
B4' Co B4 176.62(10)
C2' Co B8' 84.55(10)
C2 Co B8' 129.80(10)
C1 Co B8' 175.78(10)
C1' Co B8' 83.67(9)
B7 Co B8' 92.45(11)
B7' Co B8' 51.02(11)
B4' Co B8' 50.38(10)
B4 Co B8' 132.32(10)
C2' Co B8 129.35(10)
C2 Co B8 84.46(10)
C1 Co B8 84.03(10)
C1' Co B8 175.36(10)
B7 Co B8 51.66(10)
B7' Co B8 91.85(10)
B4' Co B8 132.21(10)
B4 Co B8 51.07(10)
B8' Co B8 93.72(10)
C7 S1 C5 103.07(16)
C6 S2 C8 101.35(16)
C9 S3 C7 95.97(12)
C9 S4 C8 95.67(12)
C10 S5 C11 96.17(12)
C10 S6 C12 96.08(12)
C11 S7 C13 103.58(16)
C12 S8 C14 97.61(15)
C6 C5 S1 123.5(3)
C5 C6 S2 128.8(4)
C8 C7 S3 116.9(2)
C8 C7 S1 129.3(2)
S3 C7 S1 113.82(15)
C7 C8 S2 128.4(2)
C7 C8 S4 116.02(19)
S2 C8 S4 115.60(15)
C10 C9 S4 123.6(2)
C10 C9 S3 120.81(19)
S4 C9 S3 115.47(14)
C9 C10 S6 124.1(2)
C9 C10 S5 120.7(2)
S6 C10 S5 115.20(14)
C12 C11 S5 116.32(19)
C12 C11 S7 129.5(2)
S5 C11 S7 114.12(15)
C11 C12 S6 116.18(19)
C11 C12 S8 125.3(2)
S6 C12 S8 118.33(15)
C14 C13 S7 115.6(2)
C13 C14 S8 112.9(3)
C2 C1 B4 112.34(17)
C2 C1 B5 111.63(18)
B4 C1 B5 64.12(16)
C2 C1 B6 62.01(15)
B4 C1 B6 115.90(18)
B5 C1 B6 62.06(16)
C2 C1 Co 66.61(11)
B4 C1 Co 67.26(12)
B5 C1 Co 125.45(16)
B6 C1 Co 124.83(16)
C1 C2 B11 111.12(18)
C1 C2 B7 112.07(17)
B11 C2 B7 64.06(16)
C1 C2 B6 61.83(15)
B11 C2 B6 61.95(16)
B7 C2 B6 115.82(19)
C1 C2 Co 66.88(11)
B11 C2 Co 125.04(16)
B7 C2 Co 66.93(12)
B6 C2 Co 124.91(15)
C2' C1' B4' 112.06(17)
C2' C1' B5' 112.16(18)
B4' C1' B5' 63.80(15)
C2' C1' B6' 62.17(15)
B4' C1' B6' 115.58(19)
B5' C1' B6' 62.41(15)
C2' C1' Co 66.42(11)
B4' C1' Co 67.29(11)
B5' C1' Co 125.47(15)
B6' C1' Co 124.77(15)
C1' C2' B11' 110.37(18)
C1' C2' B7' 111.14(17)
B11' C2' B7' 63.74(17)
C1' C2' B6' 61.71(15)
B11' C2' B6' 61.55(17)
B7' C2' B6' 114.93(19)
C1' C2' Co 66.89(11)
B11' C2' Co 124.65(17)
B7' C2' Co 66.75(12)
B6' C2' Co 124.79(15)
C1 B4 B9 103.28(18)
C1 B4 B5 57.89(15)
B9 B4 B5 59.50(16)
C1 B4 B8 105.28(16)
B9 B4 B8 60.01(15)
B5 B4 B8 108.31(18)
C1 B4 Co 64.54(11)
B9 B4 Co 117.38(15)
B5 B4 Co 117.49(15)
B8 B4 Co 65.11(11)
C1 B5 B6 59.69(15)
C1 B5 B10 104.98(19)
B6 B5 B10 60.25(17)
C1 B5 B9 103.65(18)
B6 B5 B9 108.20(19)
B10 B5 B9 59.92(17)
C1 B5 B4 58.00(14)
B6 B5 B4 108.86(18)
B10 B5 B4 108.3(2)
B9 B5 B4 59.88(16)
C1 B6 C2 56.16(13)
C1 B6 B11 103.61(19)
C2 B6 B11 58.24(15)
C1 B6 B5 58.25(15)
C2 B6 B5 103.86(19)
B11 B6 B5 108.5(2)
C1 B6 B10 103.9(2)
C2 B6 B10 104.2(2)
B11 B6 B10 60.49(17)
B5 B6 B10 60.24(16)
C2 B7 B12 103.01(18)
C2 B7 B11 57.83(15)
B12 B7 B11 59.12(16)
C2 B7 B8 104.92(17)
B12 B7 B8 60.00(15)
B11 B7 B8 107.76(18)
C2 B7 Co 64.57(11)
B12 B7 Co 117.44(15)
B11 B7 Co 117.40(16)
B8 B7 Co 65.09(11)
O1 B8 B9 114.7(2)
O1 B8 B12 114.7(2)
B9 B8 B12 59.41(15)
O1 B8 B4 126.1(2)
B9 B8 B4 59.10(14)
B12 B8 B4 105.69(18)
O1 B8 B7 125.6(2)
B9 B8 B7 105.74(19)
B12 B8 B7 58.64(15)
B4 B8 B7 105.30(17)
O1 B8 Co 122.0(2)
B9 B8 Co 115.48(16)
B12 B8 Co 114.68(16)
B4 B8 Co 63.81(11)
B7 B8 Co 63.25(11)
B10 B9 B5 59.86(17)
B10 B9 B4 108.87(19)
B5 B9 B4 60.62(15)
B10 B9 B12 59.84(17)
B5 B9 B12 107.29(19)
B4 B9 B12 107.93(18)
B10 B9 B8 109.92(19)
B5 B9 B8 109.92(18)
B4 B9 B8 60.90(15)
B12 B9 B8 60.49(16)
B9 B10 B5 60.22(17)
B9 B10 B6 107.85(19)
B5 B10 B6 59.52(17)
B9 B10 B12 60.54(17)
B5 B10 B12 108.1(2)
B6 B10 B12 107.37(19)
B9 B10 B11 107.9(2)
B5 B10 B11 107.00(19)
B6 B10 B11 59.37(17)
B12 B10 B11 59.63(17)
C2 B11 B6 59.81(15)
C2 B11 B12 103.90(19)
B6 B11 B12 108.4(2)
C2 B11 B10 105.10(18)
B6 B11 B10 60.14(17)
B12 B11 B10 60.14(17)
C2 B11 B7 58.11(14)
B6 B11 B7 109.10(19)
B12 B11 B7 59.99(16)
B10 B11 B7 108.6(2)
B11 B12 B10 60.22(17)
B11 B12 B7 60.89(16)
B10 B12 B7 109.4(2)
B11 B12 B9 107.7(2)
B10 B12 B9 59.62(17)
B7 B12 B9 108.41(18)
B11 B12 B8 110.26(18)
B10 B12 B8 109.43(19)
B7 B12 B8 61.36(15)
B9 B12 B8 60.10(15)
C1' B4' B9' 103.87(18)
C1' B4' B5' 58.14(14)
B9' B4' B5' 59.39(15)
C1' B4' B8' 105.80(17)
B9' B4' B8' 61.11(15)
B5' B4' B8' 109.11(18)
C1' B4' Co 64.58(11)
B9' B4' Co 118.77(15)
B5' B4' Co 117.98(15)
B8' B4' Co 65.38(11)
C1' B5' B9' 104.04(17)
C1' B5' B6' 59.58(15)
B9' B5' B6' 108.48(19)
C1' B5' B10' 104.26(17)
B9' B5' B10' 60.64(17)
B6' B5' B10' 59.39(17)
C1' B5' B4' 58.07(13)
B9' B5' B4' 59.68(15)
B6' B5' B4' 108.53(17)
B10' B5' B4' 107.94(18)
C1' B6' C2' 56.12(13)
C1' B6' B10' 103.81(19)
C2' B6' B10' 104.3(2)
C1' B6' B11' 103.45(18)
C2' B6' B11' 58.45(15)
B10' B6' B11' 60.19(17)
C1' B6' B5' 58.01(14)
C2' B6' B5' 103.76(18)
B10' B6' B5' 60.37(16)
B11' B6' B5' 108.2(2)
C2' B7' B12' 103.22(18)
C2' B7' B11' 57.64(16)
B12' B7' B11' 59.41(17)
C2' B7' B8' 104.88(17)
B12' B7' B8' 60.14(16)
B11' B7' B8' 107.92(18)
C2' B7' Co 64.09(12)
B12' B7' Co 117.64(16)
B11' B7' Co 116.84(16)
B8' B7' Co 65.27(12)
O1' B8' B4' 129.9(4)
O1' B8' B12' 111.1(4)
B4' B8' B12' 105.65(18)
O1' B8' B9' 115.1(4)
B4' B8' B9' 58.75(14)
B12' B8' B9' 59.43(15)
O1' B8' B7' 121.7(4)
B4' B8' B7' 106.08(17)
B12' B8' B7' 59.03(16)
B9' B8' B7' 106.33(19)
O1' B8' Co 123.2(4)
B4' B8' Co 64.24(11)
B12' B8' Co 115.36(17)
B9' B8' Co 115.76(15)
B7' B8' Co 63.72(12)
B5' B9' B4' 60.93(15)
B5' B9' B10' 59.96(16)
B4' B9' B10' 108.38(19)
B5' B9' B12' 107.6(2)
B4' B9' B12' 107.17(18)
B10' B9' B12' 59.65(17)
B5' B9' B8' 109.56(18)
B4' B9' B8' 60.14(14)
B10' B9' B8' 108.79(18)
B12' B9' B8' 59.97(16)
B6' B10' B11' 59.94(18)
B6' B10' B12' 108.33(19)
B11' B10' B12' 60.30(18)
B6' B10' B5' 60.25(16)
B11' B10' B5' 107.9(2)
B12' B10' B5' 107.64(19)
B6' B10' B9' 108.18(19)
B11' B10' B9' 108.45(19)
B12' B10' B9' 60.31(17)
B5' B10' B9' 59.40(16)
C2' B11' B6' 60.00(16)
C2' B11' B10' 105.26(19)
B6' B11' B10' 59.87(16)
C2' B11' B12' 104.04(19)
B6' B11' B12' 108.28(19)
B10' B11' B12' 60.32(17)
C2' B11' B7' 58.62(15)
B6' B11' B7' 109.42(19)
B10' B11' B7' 108.5(2)
B12' B11' B7' 59.50(17)
B11' B12' B7' 61.08(17)
B11' B12' B10' 59.38(17)
B7' B12' B10' 109.0(2)
B11' B12' B9' 107.5(2)
B7' B12' B9' 108.67(19)
B10' B12' B9' 60.04(16)
B11' B12' B8' 109.8(2)
B7' B12' B8' 60.83(15)
B10' B12' B8' 109.63(19)
B9' B12' B8' 60.60(16)

loop_
_geom_bond_atom_site_label_1
_geom_bond_atom_site_label_2
_geom_bond_distance
Co C2' 2.041(2)
Co C2 2.044(2)
Co C1 2.048(2)
Co C1' 2.048(2)
Co B7 2.082(3)
Co B7' 2.084(3)
Co B4' 2.092(2)
Co B4 2.092(2)
Co B8' 2.111(3)
Co B8 2.115(3)
S1 C7 1.738(3)
S1 C5 1.744(4)
S2 C6 1.707(4)
S2 C8 1.739(3)
S3 C9 1.719(3)
S3 C7 1.730(3)
S4 C9 1.718(2)
S4 C8 1.749(3)
S5 C10 1.718(3)
S5 C11 1.726(3)
S6 C10 1.715(3)
S6 C12 1.732(3)
S7 C11 1.729(3)
S7 C13 1.792(4)
S8 C12 1.737(3)
S8 C14 1.826(4)
C5 C6 1.422(4)
C7 C8 1.357(4)
C9 C10 1.389(3)
C11 C12 1.369(4)
C13 C14 1.492(6)
O1 B8 1.409(4)
O1' B8' 1.353(7)
C1 C2 1.616(3)
C1 B4 1.691(3)
C1 B5 1.689(3)
C1 B6 1.715(4)
C2 B11 1.690(4)
C2 B7 1.695(3)
C2 B6 1.718(3)
C1' C2' 1.620(3)
C1' B4' 1.689(3)
C1' B5' 1.690(3)
C1' B6' 1.719(4)
C2' B11' 1.698(4)
C2' B7' 1.716(4)
C2' B6' 1.726(4)
B4 B9 1.781(4)
B4 B5 1.794(4)
B4 B8 1.814(4)
B5 B6 1.755(4)
B5 B10 1.768(4)
B5 B9 1.774(4)
B6 B11 1.754(4)
B6 B10 1.768(4)
B7 B12 1.780(4)
B7 B11 1.795(4)
B7 B8 1.829(4)
B8 B9 1.798(4)
B8 B12 1.805(4)
B9 B10 1.769(4)
B9 B12 1.785(4)
B10 B12 1.773(4)
B10 B11 1.774(4)
B11 B12 1.764(4)
B4' B9' 1.764(4)
B4' B5' 1.786(4)
B4' B8' 1.789(4)
B5' B9' 1.758(4)
B5' B6' 1.766(4)
B5' B10' 1.768(4)
B6' B10' 1.751(4)
B6' B11' 1.752(4)
B7' B12' 1.775(4)
B7' B11' 1.803(4)
B7' B8' 1.807(4)
B8' B12' 1.795(4)
B8' B9' 1.806(4)
B9' B10' 1.780(4)
B9' B12' 1.785(4)
B10' B11' 1.757(4)
B10' B12' 1.773(4)
B11' B12' 1.773(5)
